data_4508209
loop_
_publ_author_name
'Feng, Qi'
'Wang, Mingliang'
'Dong, Baoli'
'He, Jing'
'Xu, Chunxiang'

_publ_section_title
;
 Regulation of Arrangements of Pyrene Fluorophores via Solvates and
 Cocrystals for Fluorescence Modulation
;
_journal_issue 10
_journal_name_full 'Crystal Growth &amp; Design'
_journal_page_first 4418
_journal_paper_doi 10.1021/cg400853r
_journal_volume 13
_journal_year 2013
_chemical_formula_sum 'C29 H24 N2 O3'
_chemical_formula_weight 448.50
_chemical_name_systematic
; 
 ? 
;
_space_group_IT_number 33
_symmetry_cell_setting orthorhombic
_symmetry_space_group_name_Hall 'P 2c -2n'
_symmetry_space_group_name_H-M 'P n a 21'
_atom_sites_solution_hydrogens geom
_atom_sites_solution_primary direct
_atom_sites_solution_secondary difmap
_audit_creation_method SHELXL-97
_cell_angle_alpha 90.00
_cell_angle_beta 90.00
_cell_angle_gamma 90.00
_cell_formula_units_Z 4
_cell_length_a 18.567(4)
_cell_length_b 21.868(4)
_cell_length_c 5.6420(11)
_cell_measurement_temperature 293(2)
_cell_volume 2290.8(8)
_computing_structure_refinement 'SHELXL-97 (Sheldrick, 1997)'
_computing_structure_solution 'SHELXS-97 (Sheldrick, 1990)'
_diffrn_ambient_temperature 293(2)
_diffrn_measured_fraction_theta_full 0.986
_diffrn_measured_fraction_theta_max 0.986
_diffrn_radiation_monochromator graphite
_diffrn_radiation_source 'fine-focus sealed tube'
_diffrn_radiation_type MoK\a
_diffrn_radiation_wavelength 0.71073
_diffrn_reflns_av_R_equivalents 0.0000
_diffrn_reflns_av_sigmaI/netI 0.1985
_diffrn_reflns_limit_h_max 22
_diffrn_reflns_limit_h_min 0
_diffrn_reflns_limit_k_max 26
_diffrn_reflns_limit_k_min 0
_diffrn_reflns_limit_l_max 6
_diffrn_reflns_limit_l_min 0
_diffrn_reflns_number 2323
_diffrn_reflns_theta_full 25.42
_diffrn_reflns_theta_max 25.42
_diffrn_reflns_theta_min 1.44
_exptl_absorpt_coefficient_mu 0.085
_exptl_absorpt_correction_T_max 0.9916
_exptl_absorpt_correction_T_min 0.9833
_exptl_crystal_density_diffrn 1.300
_exptl_crystal_density_method 'not measured'
_exptl_crystal_F_000 944
_exptl_crystal_size_max 0.20
_exptl_crystal_size_mid 0.10
_exptl_crystal_size_min 0.10
_refine_diff_density_max 0.150
_refine_diff_density_min -0.141
_refine_diff_density_rms 0.036
_refine_ls_abs_structure_details 'Flack H D (1983), Acta Cryst. A39, 876-881'
_refine_ls_abs_structure_Flack 0(4)
_refine_ls_extinction_method none
_refine_ls_goodness_of_fit_ref 0.831
_refine_ls_hydrogen_treatment mixed
_refine_ls_matrix_type full
_refine_ls_number_parameters 310
_refine_ls_number_reflns 2323
_refine_ls_number_restraints 1
_refine_ls_restrained_S_all 0.831
_refine_ls_R_factor_all 0.1835
_refine_ls_R_factor_gt 0.0530
_refine_ls_shift/su_max 0.000
_refine_ls_shift/su_mean 0.000
_refine_ls_structure_factor_coef Fsqd
_refine_ls_weighting_details 'calc w=1/[\s^2^(Fo^2^)+(0.0000P)^2^+0.0000P] where P=(Fo^2^+2Fc^2^)/3'
_refine_ls_weighting_scheme calc
_refine_ls_wR_factor_gt 0.0562
_refine_ls_wR_factor_ref 0.0885
_reflns_number_gt 945
_reflns_number_total 2323
_reflns_threshold_expression >2sigma(I)
_cod_data_source_file cg400853r_si_005.cif
_cod_data_source_block x
_cod_depositor_comments
;
The following automatic conversions were performed:

'_symmetry_cell_setting' value 'Orthorhombic' changed to
'orthorhombic' according to
/home/saulius/struct/CIF-dictionaries/cif_core.dic dictionary named
'cif_core.dic' version 2.4.2 from 2011-04-26.

Automatic conversion script
Id: cif_fix_values 1891 2012-01-12 08:04:46Z andrius 
;
_cod_original_sg_symbol_H-M Pna21
_cod_database_code 4508209

loop_
_symmetry_equiv_pos_as_xyz
'x, y, z'
'-x, -y, z+1/2'
'x+1/2, -y+1/2, z'
'-x+1/2, y+1/2, z+1/2'

loop_
_atom_site_label
_atom_site_type_symbol
_atom_site_fract_x
_atom_site_fract_y
_atom_site_fract_z
_atom_site_U_iso_or_equiv
_atom_site_adp_type
_atom_site_occupancy
_atom_site_symmetry_multiplicity
_atom_site_calc_flag
_atom_site_refinement_flags
N1 N 0.2374(2) 0.7986(2) 0.5631(10) 0.0520(17) Uani 1 1 d .
C1 C 0.2813(3) 0.6490(3) 0.0609(12) 0.0455(17) Uani 1 1 d .
H1A H 0.3098 0.6838 0.0484 0.055 Uiso 1 1 calc R
O1 O 0.1398(2) 0.8264(2) 0.3572(10) 0.0677(15) Uani 1 1 d .
C2 C 0.2922(3) 0.6023(3) -0.0933(14) 0.0571(19) Uani 1 1 d .
H2A H 0.3279 0.6060 -0.2078 0.069 Uiso 1 1 calc R
N2 N 0.2887(2) 0.8112(2) 0.7385(10) 0.0463(14) Uani 1 1 d .
C3 C 0.2505(4) 0.5485(3) -0.0843(15) 0.060(2) Uani 1 1 d .
C4 C 0.1955(3) 0.5440(3) 0.0859(15) 0.053(2) Uani 1 1 d .
C5 C 0.1849(3) 0.5924(3) 0.2536(14) 0.0463(18) Uani 1 1 d .
C6 C 0.2278(3) 0.6467(2) 0.2411(12) 0.0389(16) Uani 1 1 d .
C7 C 0.2604(4) 0.4994(3) -0.2407(16) 0.069(2) Uani 1 1 d .
H7A H 0.2969 0.5021 -0.3530 0.083 Uiso 1 1 calc R
C8 C 0.2189(4) 0.4474(3) -0.2367(19) 0.082(3) Uani 1 1 d .
H8A H 0.2274 0.4157 -0.3427 0.098 Uiso 1 1 calc R
C9 C 0.1640(4) 0.4435(3) -0.0703(18) 0.082(3) Uani 1 1 d .
H9A H 0.1345 0.4092 -0.0696 0.098 Uiso 1 1 calc R
C10 C 0.1517(4) 0.4907(3) 0.0997(16) 0.061(2) Uani 1 1 d .
C11 C 0.0969(4) 0.4874(3) 0.2710(18) 0.071(3) Uani 1 1 d .
H11A H 0.0663 0.4537 0.2716 0.085 Uiso 1 1 calc R
C12 C 0.0875(3) 0.5320(3) 0.4364(17) 0.069(3) Uani 1 1 d .
H12A H 0.0532 0.5274 0.5552 0.082 Uiso 1 1 calc R
C13 C 0.1310(3) 0.5863(3) 0.4255(14) 0.054(2) Uani 1 1 d .
C14 C 0.1222(3) 0.6332(3) 0.5970(15) 0.062(2) Uani 1 1 d .
H14A H 0.0884 0.6286 0.7174 0.075 Uiso 1 1 calc R
C15 C 0.1641(3) 0.6861(3) 0.5857(13) 0.055(2) Uani 1 1 d .
H15A H 0.1579 0.7165 0.6991 0.065 Uiso 1 1 calc R
C16 C 0.2147(3) 0.6939(3) 0.4087(12) 0.0404(16) Uani 1 1 d .
C17 C 0.2606(3) 0.7502(3) 0.3940(13) 0.0496(17) Uani 1 1 d .
H17A H 0.2604 0.7662 0.2318 0.060 Uiso 1 1 calc R
C18 C 0.3442(3) 0.7794(3) 0.6959(13) 0.0483(19) Uani 1 1 d .
C19 C 0.3389(3) 0.7402(3) 0.4780(12) 0.0491(18) Uani 1 1 d .
H19A H 0.3476 0.6975 0.5156 0.059 Uiso 1 1 calc R
H19B H 0.3731 0.7532 0.3581 0.059 Uiso 1 1 calc R
C20 C 0.1798(3) 0.8355(3) 0.5324(14) 0.052(2) Uani 1 1 d .
C21 C 0.1657(3) 0.8823(3) 0.7179(13) 0.066(2) Uani 1 1 d .
H21A H 0.1231 0.9050 0.6776 0.099 Uiso 1 1 calc R
H21B H 0.2060 0.9097 0.7279 0.099 Uiso 1 1 calc R
H21C H 0.1588 0.8625 0.8680 0.099 Uiso 1 1 calc R
C22 C 0.4077(3) 0.7824(3) 0.8480(12) 0.0438(17) Uani 1 1 d .
C23 C 0.4188(3) 0.8312(3) 0.9981(11) 0.0504(19) Uani 1 1 d .
H23A H 0.3854 0.8628 1.0051 0.060 Uiso 1 1 calc R
C24 C 0.4798(3) 0.8331(3) 1.1382(13) 0.066(2) Uani 1 1 d .
H24A H 0.4862 0.8660 1.2403 0.079 Uiso 1 1 calc R
C25 C 0.5312(3) 0.7881(4) 1.1318(16) 0.076(3) Uani 1 1 d .
H25A H 0.5717 0.7898 1.2283 0.091 Uiso 1 1 calc R
C26 C 0.5204(3) 0.7406(3) 0.9779(15) 0.071(2) Uani 1 1 d .
H26A H 0.5544 0.7094 0.9721 0.085 Uiso 1 1 calc R
C27 C 0.4607(3) 0.7372(3) 0.8296(13) 0.053(2) Uani 1 1 d .
H27A H 0.4560 0.7055 0.7207 0.063 Uiso 1 1 calc R
O2 O 0.4653(3) 0.6139(3) 0.5018(14) 0.140(3) Uani 1 1 d .
O3 O 0.5441(3) 0.5878(2) 0.2237(12) 0.094(2) Uani 1 1 d .
H3A H 0.566(4) 0.623(3) 0.332(17) 0.140 Uiso 1 1 d .
C28 C 0.4821(5) 0.5840(4) 0.3331(17) 0.073(3) Uani 1 1 d .
C29 C 0.4352(3) 0.5338(3) 0.231(2) 0.110(4) Uani 1 1 d .
H29A H 0.3906 0.5321 0.3170 0.165 Uiso 1 1 calc R
H29B H 0.4597 0.4953 0.2452 0.165 Uiso 1 1 calc R
H29C H 0.4257 0.5422 0.0673 0.165 Uiso 1 1 calc R

loop_
_atom_site_aniso_label
_atom_site_aniso_U_11
_atom_site_aniso_U_22
_atom_site_aniso_U_33
_atom_site_aniso_U_23
_atom_site_aniso_U_13
_atom_site_aniso_U_12
N1 0.037(3) 0.053(3) 0.066(5) -0.015(3) -0.017(3) 0.015(3)
C1 0.047(4) 0.046(4) 0.043(4) 0.001(4) 0.007(4) -0.005(3)
O1 0.051(3) 0.069(3) 0.083(4) -0.009(3) -0.024(3) 0.017(2)
C2 0.058(4) 0.058(4) 0.055(5) -0.001(5) 0.002(4) -0.003(4)
N2 0.041(3) 0.048(3) 0.050(4) -0.008(3) -0.020(3) 0.008(3)
C3 0.068(5) 0.054(5) 0.057(6) -0.001(4) -0.004(5) 0.008(4)
C4 0.049(4) 0.050(5) 0.060(6) -0.006(4) -0.018(4) -0.001(4)
C5 0.040(3) 0.054(4) 0.045(5) 0.009(4) -0.008(4) 0.004(3)
C6 0.027(3) 0.040(3) 0.049(5) 0.002(4) -0.007(3) 0.001(3)
C7 0.081(5) 0.066(5) 0.060(6) -0.018(5) -0.005(5) 0.014(4)
C8 0.095(7) 0.065(6) 0.086(7) -0.014(6) -0.024(7) 0.011(5)
C9 0.090(6) 0.061(5) 0.094(8) -0.009(6) -0.040(6) 0.000(5)
C10 0.049(4) 0.065(5) 0.068(6) 0.017(5) -0.024(5) 0.002(4)
C11 0.054(4) 0.056(5) 0.101(8) 0.009(5) -0.028(6) -0.005(4)
C12 0.045(4) 0.067(5) 0.093(8) 0.020(5) -0.008(5) -0.001(4)
C13 0.041(4) 0.062(5) 0.059(6) 0.008(5) -0.007(4) -0.001(4)
C14 0.040(4) 0.083(6) 0.064(6) 0.006(5) -0.002(4) -0.005(4)
C15 0.044(4) 0.072(5) 0.048(5) -0.009(4) -0.004(4) -0.005(4)
C16 0.034(3) 0.043(4) 0.045(5) 0.007(4) -0.007(3) 0.006(3)
C17 0.050(4) 0.058(4) 0.041(4) -0.009(4) -0.013(4) -0.004(4)
C18 0.050(4) 0.038(4) 0.058(5) -0.007(4) -0.004(4) -0.007(3)
C19 0.038(3) 0.056(4) 0.053(5) -0.005(4) -0.014(3) 0.008(3)
C20 0.044(4) 0.046(4) 0.068(6) -0.002(4) -0.012(4) 0.008(3)
C21 0.062(4) 0.060(5) 0.077(6) -0.010(5) -0.006(5) 0.018(4)
C22 0.037(3) 0.046(4) 0.048(5) -0.003(4) -0.007(4) -0.001(3)
C23 0.051(4) 0.042(4) 0.058(5) -0.007(4) -0.009(4) 0.002(4)
C24 0.047(4) 0.074(5) 0.077(6) -0.029(5) -0.021(4) -0.010(4)
C25 0.045(4) 0.099(6) 0.083(7) -0.005(6) -0.015(5) -0.006(5)
C26 0.054(5) 0.078(6) 0.080(6) -0.007(5) -0.025(5) 0.000(4)
C27 0.036(3) 0.055(5) 0.067(6) -0.003(4) 0.000(4) 0.002(3)
O2 0.137(6) 0.113(5) 0.169(9) -0.073(6) 0.048(6) -0.026(4)
O3 0.070(3) 0.104(5) 0.107(5) -0.026(5) -0.001(4) -0.025(3)
C28 0.065(5) 0.068(6) 0.087(9) -0.017(6) -0.014(6) 0.002(5)
C29 0.069(5) 0.089(6) 0.172(11) -0.020(8) -0.020(8) -0.007(5)

loop_
_atom_type_symbol
_atom_type_description
_atom_type_scat_dispersion_real
_atom_type_scat_dispersion_imag
_atom_type_scat_source
C C 0.0033 0.0016 'International Tables Vol C Tables 4.2.6.8 and 6.1.1.4'
H H 0.0000 0.0000 'International Tables Vol C Tables 4.2.6.8 and 6.1.1.4'
N N 0.0061 0.0033 'International Tables Vol C Tables 4.2.6.8 and 6.1.1.4'
O O 0.0106 0.0060 'International Tables Vol C Tables 4.2.6.8 and 6.1.1.4'

loop_
_geom_angle_atom_site_label_1
_geom_angle_atom_site_label_2
_geom_angle_atom_site_label_3
_geom_angle
C20 N1 N2 120.8(5)
C20 N1 C17 124.9(6)
N2 N1 C17 113.3(4)
C2 C1 C6 122.4(6)
C2 C1 H1A 118.8
C6 C1 H1A 118.8
C1 C2 C3 121.6(7)
C1 C2 H2A 119.2
C3 C2 H2A 119.2
C18 N2 N1 108.1(6)
C7 C3 C4 118.1(7)
C7 C3 C2 123.1(8)
C4 C3 C2 118.8(7)
C3 C4 C10 120.6(7)
C3 C4 C5 120.0(6)
C10 C4 C5 119.3(7)
C13 C5 C6 120.8(7)
C13 C5 C4 119.0(6)
C6 C5 C4 120.2(7)
C1 C6 C16 124.7(5)
C1 C6 C5 117.0(6)
C16 C6 C5 118.4(6)
C8 C7 C3 123.4(8)
C8 C7 H7A 118.3
C3 C7 H7A 118.3
C7 C8 C9 118.3(9)
C7 C8 H8A 120.8
C9 C8 H8A 120.8
C8 C9 C10 121.8(8)
C8 C9 H9A 119.1
C10 C9 H9A 119.1
C11 C10 C4 119.6(8)
C11 C10 C9 122.8(8)
C4 C10 C9 117.6(8)
C12 C11 C10 121.9(8)
C12 C11 H11A 119.1
C10 C11 H11A 119.1
C11 C12 C13 119.3(8)
C11 C12 H12A 120.3
C13 C12 H12A 120.3
C5 C13 C14 119.0(6)
C5 C13 C12 120.7(7)
C14 C13 C12 120.2(7)
C15 C14 C13 120.3(7)
C15 C14 H14A 119.9
C13 C14 H14A 119.9
C16 C15 C14 121.0(7)
C16 C15 H15A 119.5
C14 C15 H15A 119.5
C15 C16 C6 120.4(6)
C15 C16 C17 121.9(6)
C6 C16 C17 117.6(6)
N1 C17 C16 112.5(5)
N1 C17 C19 100.2(5)
C16 C17 C19 113.8(5)
N1 C17 H17A 110.0
C16 C17 H17A 110.0
C19 C17 H17A 110.0
N2 C18 C22 121.4(6)
N2 C18 C19 114.5(6)
C22 C18 C19 124.0(5)
C18 C19 C17 103.4(5)
C18 C19 H19A 111.1
C17 C19 H19A 111.1
C18 C19 H19B 111.1
C17 C19 H19B 111.1
H19A C19 H19B 109.0
O1 C20 N1 118.4(6)
O1 C20 C21 124.1(6)
N1 C20 C21 117.4(7)
C20 C21 H21A 109.5
C20 C21 H21B 109.5
H21A C21 H21B 109.5
C20 C21 H21C 109.5
H21A C21 H21C 109.5
H21B C21 H21C 109.5
C23 C22 C27 119.2(6)
C23 C22 C18 121.1(5)
C27 C22 C18 119.5(6)
C22 C23 C24 119.8(6)
C22 C23 H23A 120.1
C24 C23 H23A 120.1
C25 C24 C23 122.3(7)
C25 C24 H24A 118.9
C23 C24 H24A 118.9
C26 C25 C24 117.4(7)
C26 C25 H25A 121.3
C24 C25 H25A 121.3
C25 C26 C27 122.6(7)
C25 C26 H26A 118.7
C27 C26 H26A 118.7
C26 C27 C22 118.5(6)
C26 C27 H27A 120.8
C22 C27 H27A 120.8
C28 O3 H3A 96(4)
O2 C28 O3 124.6(9)
O2 C28 C29 123.3(9)
O3 C28 C29 111.9(8)
C28 C29 H29A 109.5
C28 C29 H29B 109.5
H29A C29 H29B 109.5
C28 C29 H29C 109.5
H29A C29 H29C 109.5
H29B C29 H29C 109.5

loop_
_geom_bond_atom_site_label_1
_geom_bond_atom_site_label_2
_geom_bond_distance
N1 C20 1.351(6)
N1 N2 1.402(6)
N1 C17 1.489(7)
C1 C2 1.356(8)
C1 C6 1.422(8)
C1 H1A 0.9300
O1 C20 1.252(8)
C2 C3 1.409(7)
C2 H2A 0.9300
N2 C18 1.265(7)
C3 C7 1.402(9)
C3 C4 1.405(10)
C4 C10 1.425(8)
C4 C5 1.433(9)
C5 C13 1.400(9)
C5 C6 1.431(7)
C6 C16 1.422(8)
C7 C8 1.372(8)
C7 H7A 0.9300
C8 C9 1.389(11)
C8 H8A 0.9300
C9 C10 1.427(10)
C9 H9A 0.9300
C10 C11 1.404(10)
C11 C12 1.362(10)
C11 H11A 0.9300
C12 C13 1.437(7)
C12 H12A 0.9300
C13 C14 1.419(9)
C14 C15 1.396(8)
C14 H14A 0.9300
C15 C16 1.382(8)
C15 H15A 0.9300
C16 C17 1.498(7)
C17 C19 1.544(6)
C17 H17A 0.9800
C18 C22 1.460(8)
C18 C19 1.503(9)
C19 H19A 0.9700
C19 H19B 0.9700
C20 C21 1.487(9)
C21 H21A 0.9600
C21 H21B 0.9600
C21 H21C 0.9600
C22 C23 1.378(7)
C22 C27 1.399(7)
C23 C24 1.381(7)
C23 H23A 0.9300
C24 C25 1.371(8)
C24 H24A 0.9300
C25 C26 1.368(9)
C25 H25A 0.9300
C26 C27 1.391(8)
C26 H26A 0.9300
C27 H27A 0.9300
O2 C28 1.196(9)
O3 C28 1.310(9)
O3 H3A 1.05(8)
C28 C29 1.512(9)
C29 H29A 0.9600
C29 H29B 0.9600
C29 H29C 0.9600

loop_
_geom_torsion_atom_site_label_1
_geom_torsion_atom_site_label_2
_geom_torsion_atom_site_label_3
_geom_torsion_atom_site_label_4
_geom_torsion
C6 C1 C2 C3 0.2(10)
C20 N1 N2 C18 -165.0(6)
C17 N1 N2 C18 3.8(8)
C1 C2 C3 C7 -179.9(7)
C1 C2 C3 C4 1.4(11)
C7 C3 C4 C10 0.6(11)
C2 C3 C4 C10 179.3(6)
C7 C3 C4 C5 178.3(6)
C2 C3 C4 C5 -3.0(10)
C3 C4 C5 C13 -178.3(6)
C10 C4 C5 C13 -0.6(9)
C3 C4 C5 C6 3.0(9)
C10 C4 C5 C6 -179.2(6)
C2 C1 C6 C16 179.3(6)
C2 C1 C6 C5 -0.2(9)
C13 C5 C6 C1 -180.0(6)
C4 C5 C6 C1 -1.4(8)
C13 C5 C6 C16 0.5(9)
C4 C5 C6 C16 179.1(5)
C4 C3 C7 C8 0.3(12)
C2 C3 C7 C8 -178.4(7)
C3 C7 C8 C9 0.5(13)
C7 C8 C9 C10 -2.3(13)
C3 C4 C10 C11 -179.9(7)
C5 C4 C10 C11 2.4(10)
C3 C4 C10 C9 -2.2(10)
C5 C4 C10 C9 -179.9(6)
C8 C9 C10 C11 -179.3(8)
C8 C9 C10 C4 3.1(11)
C4 C10 C11 C12 -4.6(11)
C9 C10 C11 C12 177.9(7)
C10 C11 C12 C13 4.7(11)
C6 C5 C13 C14 -3.8(9)
C4 C5 C13 C14 177.6(6)
C6 C5 C13 C12 179.4(6)
C4 C5 C13 C12 0.8(9)
C11 C12 C13 C5 -2.8(10)
C11 C12 C13 C14 -179.6(7)
C5 C13 C14 C15 3.6(10)
C12 C13 C14 C15 -179.6(6)
C13 C14 C15 C16 0.0(10)
C14 C15 C16 C6 -3.3(10)
C14 C15 C16 C17 -179.6(6)
C1 C6 C16 C15 -176.4(6)
C5 C6 C16 C15 3.1(9)
C1 C6 C16 C17 0.0(8)
C5 C6 C16 C17 179.5(5)
C20 N1 C17 C16 -76.8(8)
N2 N1 C17 C16 115.0(6)
C20 N1 C17 C19 162.0(6)
N2 N1 C17 C19 -6.2(7)
C15 C16 C17 N1 -9.1(9)
C6 C16 C17 N1 174.6(5)
C15 C16 C17 C19 103.9(7)
C6 C16 C17 C19 -72.4(7)
N1 N2 C18 C22 179.9(5)
N1 N2 C18 C19 0.7(8)
N2 C18 C19 C17 -4.6(7)
C22 C18 C19 C17 176.2(6)
N1 C17 C19 C18 5.9(6)
C16 C17 C19 C18 -114.4(6)
N2 N1 C20 O1 172.1(6)
C17 N1 C20 O1 4.7(10)
N2 N1 C20 C21 -11.3(9)
C17 N1 C20 C21 -178.7(6)
N2 C18 C22 C23 -19.3(10)
C19 C18 C22 C23 159.8(6)
N2 C18 C22 C27 165.1(6)
C19 C18 C22 C27 -15.8(9)
C27 C22 C23 C24 -3.8(10)
C18 C22 C23 C24 -179.4(6)
C22 C23 C24 C25 0.9(11)
C23 C24 C25 C26 0.6(12)
C24 C25 C26 C27 0.7(12)
C25 C26 C27 C22 -3.5(11)
C23 C22 C27 C26 4.9(10)
C18 C22 C27 C26 -179.4(6)
